data_4304183
loop_
_publ_author_name
'Anurag Mishra'
'Afsar Ali'
'Shailesh Upreti'
'Rajeev Gupta'

_publ_contact_author_address
;
Department of Chemistry 
University of Delhi
Delhi - 110 007
INDIA
;
_publ_contact_author_email 'rgupta@chemistry.du.ac.in '
_publ_contact_author_fax '91 11 2766 6605'
_publ_contact_author_name 'Dr. Rajeev Gupta'
_publ_contact_author_phone '91 11 2666 7624'
_publ_section_title
;
Cobalt Coordination Induced Functionalized Molecular Clefts: Isolation of
{CoIII-ZnII} Heterometallic Complexes and Their Applications in Beckmann
Rearrangement Reactions
;
_journal_name_full 'Inorganic Chemistry'
_journal_page_first 154
_journal_page_last 161
_journal_paper_doi 10.1021/ic7016424
_journal_volume 47
_journal_year 2008
_chemical_formula_moiety '2(C33 H24 Cl2 Co N9 O3 Zn), C2 H3 N'
_chemical_formula_sum 'C68 H51 Cl4 Co2 N19 O6 Zn2'
_chemical_formula_weight 1620.72
_chemical_name_systematic
; 
 ? 
;
_space_group_IT_number 15
_symmetry_cell_setting monoclinic
_symmetry_space_group_name_Hall '-C 2yc'
_symmetry_space_group_name_H-M 'C 1 2/c 1'
_atom_sites_solution_hydrogens geom
_atom_sites_solution_primary direct
_atom_sites_solution_secondary difmap
_audit_creation_method SHELXL-97
_cell_angle_alpha 90.00
_cell_angle_beta 129.8370(10)
_cell_angle_gamma 90.00
_cell_formula_units_Z 4
_cell_length_a 31.283(3)
_cell_length_b 14.2505(13)
_cell_length_c 22.139(2)
_cell_measurement_reflns_used 6381
_cell_measurement_temperature 298(2)
_cell_measurement_theta_max 23.84
_cell_measurement_theta_min 2.34
_cell_volume 7578.5(12)
_computing_cell_refinement 'Bruker SMART'
_computing_data_collection 'Bruker SMART'
_computing_data_reduction 'Bruker SAINT'
_computing_molecular_graphics 'Bruker SHELXTL'
_computing_publication_material 'Bruker SHELXTL'
_computing_structure_refinement 'SHELXL-97 (Sheldrick, 1997)'
_computing_structure_solution 'SHELXS-97 (Sheldrick, 1990)'
_diffrn_ambient_temperature 298(2)
_diffrn_measured_fraction_theta_full 0.996
_diffrn_measured_fraction_theta_max 0.996
_diffrn_measurement_device_type 'CCD area detector'
_diffrn_measurement_method 'phi and omega scans'
_diffrn_radiation_monochromator graphite
_diffrn_radiation_source 'fine-focus sealed tube'
_diffrn_radiation_type MoK\a
_diffrn_radiation_wavelength 0.71073
_diffrn_reflns_av_R_equivalents 0.0569
_diffrn_reflns_av_sigmaI/netI 0.0429
_diffrn_reflns_limit_h_max 37
_diffrn_reflns_limit_h_min -37
_diffrn_reflns_limit_k_max 17
_diffrn_reflns_limit_k_min -16
_diffrn_reflns_limit_l_max 26
_diffrn_reflns_limit_l_min -26
_diffrn_reflns_number 35634
_diffrn_reflns_theta_full 25.09
_diffrn_reflns_theta_max 25.09
_diffrn_reflns_theta_min 1.66
_exptl_absorpt_coefficient_mu 1.258
_exptl_absorpt_correction_T_max 0.886
_exptl_absorpt_correction_T_min 0.859
_exptl_absorpt_correction_type multi-scan
_exptl_absorpt_process_details SADABS;Bruker-2000
_exptl_crystal_colour brown
_exptl_crystal_density_diffrn 1.421
_exptl_crystal_density_method 'not measured'
_exptl_crystal_description block
_exptl_crystal_F_000 3288
_exptl_crystal_size_max 0.119
_exptl_crystal_size_mid 0.109
_exptl_crystal_size_min 0.099
_refine_diff_density_max 0.912
_refine_diff_density_min -0.861
_refine_diff_density_rms 0.337
_refine_ls_extinction_method none
_refine_ls_goodness_of_fit_ref 1.194
_refine_ls_hydrogen_treatment constr
_refine_ls_matrix_type full
_refine_ls_number_parameters 471
_refine_ls_number_reflns 6723
_refine_ls_number_restraints 0
_refine_ls_restrained_S_all 1.194
_refine_ls_R_factor_all 0.0930
_refine_ls_R_factor_gt 0.0784
_refine_ls_shift/su_max 0.005
_refine_ls_shift/su_mean 0.002
_refine_ls_structure_factor_coef Fsqd
_refine_ls_weighting_details 'calc w=1/[\s^2^(Fo^2^)+(0.1222P)^2^+24.0756P] where P=(Fo^2^+2Fc^2^)/3'
_refine_ls_weighting_scheme calc
_refine_ls_wR_factor_gt 0.2082
_refine_ls_wR_factor_ref 0.2225
_reflns_number_gt 5892
_reflns_number_total 6744
_reflns_threshold_expression >2sigma(I)
_cod_data_source_file ic7016424-file005_3.cif
_cod_data_source_block Complex3
_cod_depositor_comments
;
The following automatic conversions were performed:
'_symmetry_cell_setting' value 'Monoclinic' changed to 'monoclinic'
according to '/home/saulius/struct/CIF-dictionaries/cif_core.dic'
dictionary named 'cif_core.dic' version 2.4.1 from 2010-06-29.

Automatic conversion script
Id: cif_fix_enum 1527 2010-12-29 10:47:43Z saulius 
;
_cod_database_code 4304183

loop_
_symmetry_equiv_pos_as_xyz
'x, y, z'
'-x, y, -z+1/2'
'x+1/2, y+1/2, z'
'-x+1/2, y+1/2, -z+1/2'
'-x, -y, -z'
'x, -y, z-1/2'
'-x+1/2, -y+1/2, -z'
'x+1/2, -y+1/2, z-1/2'

loop_
_atom_site_label
_atom_site_type_symbol
_atom_site_fract_x
_atom_site_fract_y
_atom_site_fract_z
_atom_site_U_iso_or_equiv
_atom_site_adp_type
_atom_site_occupancy
_atom_site_symmetry_multiplicity
_atom_site_calc_flag
_atom_site_refinement_flags
_atom_site_disorder_assembly
_atom_site_disorder_group
Zn1 Zn 0.73798(3) -0.07090(6) 0.55370(4) 0.0413(3) Uani 1 1 d . . .
Co1 Co 0.85222(3) 0.02524(5) 0.77744(4) 0.0235(2) Uani 1 1 d . . .
Cl1 Cl 0.69175(8) -0.17377(14) 0.56890(10) 0.0596(5) Uani 1 1 d . . .
Cl2 Cl 0.70052(9) -0.07257(17) 0.42652(11) 0.0711(6) Uani 1 1 d . . .
O1 O 1.00400(18) -0.0905(3) 0.9028(3) 0.0477(11) Uani 1 1 d . . .
O2 O 0.8656(2) 0.1465(3) 0.6279(3) 0.0478(11) Uani 1 1 d . . .
O3 O 0.70034(16) 0.0275(3) 0.7170(2) 0.0389(10) Uani 1 1 d . . .
N1 N 0.84590(19) 0.0117(3) 0.8597(3) 0.0288(10) Uani 1 1 d . . .
N2 N 0.85322(18) 0.1609(3) 0.7749(3) 0.0308(10) Uani 1 1 d . . .
N3 N 0.85239(18) 0.0370(3) 0.6907(2) 0.0278(10) Uani 1 1 d . . .
N6 N 0.93305(17) 0.0166(3) 0.8497(3) 0.0297(10) Uani 1 1 d . . .
N4 N 0.85835(19) -0.1111(3) 0.7811(3) 0.0297(10) Uani 1 1 d . . .
N5 N 0.76969(18) 0.0323(3) 0.7082(3) 0.0284(10) Uani 1 1 d . . .
N7 N 0.7275(2) 0.0618(4) 0.5747(3) 0.0410(12) Uani 1 1 d . . .
N9 N 0.8204(2) -0.0990(4) 0.6133(3) 0.0380(12) Uani 1 1 d . . .
N8 N 0.9876(2) 0.1060(4) 0.8332(3) 0.0493(14) Uani 1 1 d . . .
C1 C 0.8879(2) 0.0034(4) 0.9372(3) 0.0336(12) Uani 1 1 d . . .
H1 H 0.9244 0.0071 0.9565 0.040 Uiso 1 1 calc R . .
C2 C 0.8781(3) -0.0104(5) 0.9889(3) 0.0421(15) Uani 1 1 d . . .
H2 H 0.9078 -0.0160 1.0425 0.051 Uiso 1 1 calc R . .
C3 C 0.8239(3) -0.0161(5) 0.9610(4) 0.0445(15) Uani 1 1 d . . .
H3 H 0.8166 -0.0250 0.9952 0.053 Uiso 1 1 calc R . .
C4 C 0.7816(3) -0.0082(4) 0.8821(3) 0.0378(13) Uani 1 1 d . . .
H4 H 0.7448 -0.0123 0.8617 0.045 Uiso 1 1 calc R . .
C5 C 0.7934(2) 0.0058(4) 0.8324(3) 0.0264(11) Uani 1 1 d . . .
C6 C 0.7491(2) 0.0215(4) 0.7461(3) 0.0280(11) Uani 1 1 d . . .
C7 C 0.7380(2) 0.0898(4) 0.6414(3) 0.0317(12) Uani 1 1 d . . .
C8 C 0.7199(3) 0.1778(4) 0.6447(4) 0.0451(15) Uani 1 1 d . . .
H8 H 0.7264 0.1959 0.6903 0.054 Uiso 1 1 calc R . .
C9 C 0.6930(3) 0.2373(5) 0.5828(5) 0.063(2) Uani 1 1 d . . .
H9 H 0.6801 0.2950 0.5848 0.076 Uiso 1 1 calc R . .
C10 C 0.6850(3) 0.2094(6) 0.5153(5) 0.071(2) Uani 1 1 d . . .
H10 H 0.6684 0.2495 0.4724 0.085 Uiso 1 1 calc R . .
C11 C 0.7020(3) 0.1237(6) 0.5143(4) 0.059(2) Uani 1 1 d . . .
H11 H 0.6959 0.1053 0.4691 0.071 Uiso 1 1 calc R . .
C12 C 0.8503(3) 0.2203(4) 0.8190(4) 0.0393(14) Uani 1 1 d . . .
H12 H 0.8476 0.1965 0.8556 0.047 Uiso 1 1 calc R . .
C13 C 0.8512(3) 0.3151(5) 0.8113(4) 0.0494(17) Uani 1 1 d . . .
H13 H 0.8478 0.3553 0.8411 0.059 Uiso 1 1 calc R . .
C14 C 0.8572(3) 0.3512(5) 0.7597(5) 0.0573(19) Uani 1 1 d . . .
H14 H 0.8589 0.4156 0.7550 0.069 Uiso 1 1 calc R . .
C15 C 0.8605(3) 0.2901(4) 0.7151(4) 0.0455(15) Uani 1 1 d . . .
H15 H 0.8644 0.3127 0.6794 0.055 Uiso 1 1 calc R . .
C16 C 0.8580(2) 0.1959(4) 0.7234(3) 0.0320(12) Uani 1 1 d . . .
C17 C 0.8596(2) 0.1243(4) 0.6756(3) 0.0334(12) Uani 1 1 d . . .
C18 C 0.8627(2) -0.0394(4) 0.6610(3) 0.0305(12) Uani 1 1 d . . .
C19 C 0.9145(3) -0.0530(4) 0.6826(4) 0.0383(14) Uani 1 1 d . . .
H19 H 0.9429 -0.0097 0.7145 0.046 Uiso 1 1 calc R . .
C20 C 0.9238(3) -0.1317(5) 0.6562(4) 0.0471(16) Uani 1 1 d . . .
H20 H 0.9583 -0.1417 0.6695 0.056 Uiso 1 1 calc R . .
C21 C 0.8817(3) -0.1948(5) 0.6103(5) 0.0579(19) Uani 1 1 d . . .
H21 H 0.8875 -0.2499 0.5940 0.070 Uiso 1 1 calc R . .
C22 C 0.8305(3) -0.1755(5) 0.5886(5) 0.0580(19) Uani 1 1 d . . .
H22 H 0.8015 -0.2173 0.5553 0.070 Uiso 1 1 calc R . .
C23 C 0.9694(2) 0.0946(4) 0.8733(3) 0.0331(12) Uani 1 1 d . . .
C24 C 0.9823(3) 0.1530(5) 0.9320(4) 0.0484(16) Uani 1 1 d . . .
H24 H 0.9695 0.1411 0.9593 0.058 Uiso 1 1 calc R . .
C25 C 1.0150(4) 0.2301(6) 0.9491(5) 0.072(2) Uani 1 1 d . . .
H25 H 1.0237 0.2733 0.9870 0.087 Uiso 1 1 calc R . .
C26 C 1.0347(4) 0.2418(7) 0.9085(6) 0.079(3) Uani 1 1 d . . .
H26 H 1.0575 0.2924 0.9198 0.095 Uiso 1 1 calc R . .
C27 C 1.0204(3) 0.1794(6) 0.8526(5) 0.064(2) Uani 1 1 d . . .
H27 H 1.0343 0.1880 0.8263 0.077 Uiso 1 1 calc R . .
C28 C 0.9548(2) -0.0696(4) 0.8633(3) 0.0332(13) Uani 1 1 d . . .
C29 C 0.9108(2) -0.1430(4) 0.8235(3) 0.0329(12) Uani 1 1 d . . .
C30 C 0.9219(3) -0.2363(5) 0.8296(4) 0.0539(18) Uani 1 1 d . . .
H30 H 0.9586 -0.2574 0.8617 0.065 Uiso 1 1 calc R . .
C31 C 0.8790(4) -0.2989(5) 0.7883(5) 0.061(2) Uani 1 1 d . . .
H31 H 0.8859 -0.3625 0.7893 0.073 Uiso 1 1 calc R . .
C32 C 0.8250(3) -0.2663(5) 0.7449(4) 0.0522(17) Uani 1 1 d . . .
H32 H 0.7951 -0.3077 0.7171 0.063 Uiso 1 1 calc R . .
C33 C 0.8164(3) -0.1718(4) 0.7436(3) 0.0360(13) Uani 1 1 d . . .
H33 H 0.7803 -0.1496 0.7157 0.043 Uiso 1 1 calc R . .
C1S C 0.0829(10) 0.4913(19) 1.013(2) 0.142(12) Uani 0.50 1 d P . .
H1S1 H 0.0785 0.4478 1.0419 0.213 Uiso 0.50 1 calc PR . .
H1S2 H 0.1055 0.5431 1.0466 0.213 Uiso 0.50 1 calc PR . .
H1S3 H 0.1006 0.4604 0.9958 0.213 Uiso 0.50 1 calc PR . .
C2S C 0.0298(18) 0.525(2) 0.947(3) 0.163(16) Uani 0.50 1 d P . .
N1S N -0.0128(18) 0.541(3) 0.903(3) 0.31(3) Uani 0.50 1 d P . .

loop_
_atom_site_aniso_label
_atom_site_aniso_U_11
_atom_site_aniso_U_22
_atom_site_aniso_U_33
_atom_site_aniso_U_23
_atom_site_aniso_U_13
_atom_site_aniso_U_12
Zn1 0.0348(4) 0.0587(5) 0.0322(4) -0.0109(3) 0.0223(4) -0.0098(3)
Co1 0.0245(4) 0.0271(4) 0.0206(4) 0.0002(3) 0.0153(3) -0.0004(3)
Cl1 0.0516(10) 0.0827(13) 0.0501(10) -0.0201(9) 0.0352(9) -0.0294(9)
Cl2 0.0679(13) 0.1139(18) 0.0389(10) -0.0202(10) 0.0376(10) -0.0277(12)
O1 0.032(2) 0.052(3) 0.051(3) 0.009(2) 0.022(2) 0.010(2)
O2 0.067(3) 0.047(3) 0.047(3) 0.013(2) 0.044(3) 0.003(2)
O3 0.031(2) 0.046(2) 0.045(2) 0.0041(19) 0.027(2) 0.0017(18)
N1 0.033(2) 0.030(2) 0.025(2) 0.0005(18) 0.020(2) -0.0009(19)
N2 0.031(2) 0.026(2) 0.034(3) -0.0007(19) 0.021(2) 0.0026(19)
N3 0.031(2) 0.033(2) 0.023(2) -0.0028(18) 0.018(2) -0.0023(19)
N6 0.021(2) 0.041(3) 0.026(2) -0.002(2) 0.015(2) -0.001(2)
N4 0.040(3) 0.024(2) 0.032(2) 0.0012(19) 0.026(2) -0.001(2)
N5 0.026(2) 0.031(2) 0.025(2) 0.0012(18) 0.015(2) 0.0009(19)
N7 0.035(3) 0.053(3) 0.032(3) 0.006(2) 0.020(2) 0.002(2)
N9 0.037(3) 0.042(3) 0.037(3) -0.013(2) 0.025(2) -0.008(2)
N8 0.046(3) 0.062(4) 0.048(3) 0.002(3) 0.034(3) -0.006(3)
C1 0.033(3) 0.046(3) 0.024(3) 0.000(2) 0.019(3) 0.002(3)
C2 0.047(4) 0.053(4) 0.023(3) 0.000(3) 0.021(3) 0.002(3)
C3 0.050(4) 0.062(4) 0.038(3) -0.006(3) 0.036(3) -0.006(3)
C4 0.037(3) 0.048(3) 0.038(3) -0.001(3) 0.028(3) -0.003(3)
C5 0.032(3) 0.025(3) 0.028(3) -0.003(2) 0.021(2) 0.001(2)
C6 0.029(3) 0.026(3) 0.032(3) 0.001(2) 0.021(2) -0.001(2)
C7 0.027(3) 0.037(3) 0.028(3) 0.006(2) 0.017(2) -0.001(2)
C8 0.044(4) 0.044(4) 0.045(4) 0.007(3) 0.028(3) 0.007(3)
C9 0.059(5) 0.052(4) 0.067(5) 0.027(4) 0.035(4) 0.020(4)
C10 0.062(5) 0.075(6) 0.052(5) 0.041(4) 0.025(4) 0.019(4)
C11 0.064(5) 0.073(5) 0.027(3) 0.021(3) 0.023(3) 0.014(4)
C12 0.048(4) 0.034(3) 0.044(3) -0.008(3) 0.033(3) -0.003(3)
C13 0.059(4) 0.038(4) 0.059(4) -0.007(3) 0.041(4) 0.003(3)
C14 0.077(5) 0.027(3) 0.073(5) 0.003(3) 0.051(5) 0.004(3)
C15 0.059(4) 0.033(3) 0.058(4) 0.007(3) 0.043(4) -0.001(3)
C16 0.035(3) 0.029(3) 0.033(3) 0.003(2) 0.022(3) 0.001(2)
C17 0.032(3) 0.037(3) 0.031(3) 0.006(2) 0.020(3) 0.000(2)
C18 0.032(3) 0.038(3) 0.024(3) 0.001(2) 0.019(3) 0.000(2)
C19 0.037(3) 0.048(4) 0.037(3) -0.003(3) 0.027(3) -0.004(3)
C20 0.042(4) 0.064(4) 0.041(3) -0.007(3) 0.030(3) 0.004(3)
C21 0.053(4) 0.060(4) 0.066(5) -0.020(4) 0.041(4) 0.005(4)
C22 0.052(4) 0.052(4) 0.063(5) -0.025(4) 0.033(4) -0.010(3)
C23 0.024(3) 0.038(3) 0.029(3) 0.002(2) 0.013(2) -0.001(2)
C24 0.057(4) 0.051(4) 0.047(4) -0.018(3) 0.038(4) -0.018(3)
C25 0.078(6) 0.057(5) 0.073(6) -0.034(4) 0.044(5) -0.026(4)
C26 0.064(5) 0.077(6) 0.081(6) 0.000(5) 0.039(5) -0.030(5)
C27 0.057(5) 0.072(5) 0.071(5) 0.006(4) 0.044(4) -0.014(4)
C28 0.025(3) 0.048(4) 0.024(3) 0.003(2) 0.014(2) 0.002(2)
C29 0.037(3) 0.032(3) 0.035(3) 0.003(2) 0.025(3) 0.003(2)
C30 0.056(4) 0.042(4) 0.067(5) 0.009(3) 0.040(4) 0.010(3)
C31 0.080(6) 0.025(3) 0.094(6) 0.003(3) 0.064(5) 0.004(3)
C32 0.064(5) 0.034(3) 0.067(5) -0.007(3) 0.047(4) -0.012(3)
C33 0.044(3) 0.032(3) 0.040(3) 0.000(2) 0.030(3) -0.007(3)
C1S 0.078(16) 0.115(19) 0.21(3) -0.09(2) 0.08(2) -0.055(15)
C2S 0.15(3) 0.10(2) 0.25(5) 0.02(2) 0.14(4) 0.06(2)
N1S 0.24(4) 0.35(6) 0.38(6) 0.24(5) 0.22(5) 0.24(5)

loop_
_atom_type_symbol
_atom_type_description
_atom_type_scat_dispersion_real
_atom_type_scat_dispersion_imag
_atom_type_scat_source
C C 0.0033 0.0016 'International Tables Vol C Tables 4.2.6.8 and 6.1.1.4'
H H 0.0000 0.0000 'International Tables Vol C Tables 4.2.6.8 and 6.1.1.4'
N N 0.0061 0.0033 'International Tables Vol C Tables 4.2.6.8 and 6.1.1.4'
O O 0.0106 0.0060 'International Tables Vol C Tables 4.2.6.8 and 6.1.1.4'
Cl Cl 0.1484 0.1585 'International Tables Vol C Tables 4.2.6.8 and 6.1.1.4'
Co Co 0.3494 0.9721 'International Tables Vol C Tables 4.2.6.8 and 6.1.1.4'
Zn Zn 0.2839 1.4301 'International Tables Vol C Tables 4.2.6.8 and 6.1.1.4'

loop_
_geom_angle_atom_site_label_1
_geom_angle_atom_site_label_2
_geom_angle_atom_site_label_3
_geom_angle
_geom_angle_site_symmetry_1
_geom_angle_site_symmetry_3
_geom_angle_publ_flag
N7 Zn1 N9 110.9(2) . . ?
N7 Zn1 Cl1 111.29(16) . . ?
N9 Zn1 Cl1 116.44(16) . . ?
N7 Zn1 Cl2 105.43(16) . . ?
N9 Zn1 Cl2 103.58(15) . . ?
Cl1 Zn1 Cl2 108.25(7) . . ?
N3 Co1 N2 82.80(19) . . ?
N3 Co1 N6 89.56(18) . . ?
N2 Co1 N6 92.89(19) . . ?
N3 Co1 N4 93.74(18) . . ?
N2 Co1 N4 173.89(19) . . ?
N6 Co1 N4 82.02(19) . . ?
N3 Co1 N1 175.64(18) . . ?
N2 Co1 N1 97.92(19) . . ?
N6 Co1 N1 94.69(18) . . ?
N4 Co1 N1 85.92(18) . . ?
N3 Co1 N5 93.38(18) . . ?
N2 Co1 N5 87.97(18) . . ?
N6 Co1 N5 177.02(18) . . ?
N4 Co1 N5 97.28(19) . . ?
N1 Co1 N5 82.36(18) . . ?
C1 N1 C5 119.0(5) . . ?
C1 N1 Co1 126.7(4) . . ?
C5 N1 Co1 114.2(3) . . ?
C12 N2 C16 118.9(5) . . ?
C12 N2 Co1 126.9(4) . . ?
C16 N2 Co1 114.1(4) . . ?
C17 N3 C18 118.2(4) . . ?
C17 N3 Co1 115.8(4) . . ?
C18 N3 Co1 123.0(4) . . ?
C28 N6 C23 117.3(4) . . ?
C28 N6 Co1 116.6(4) . . ?
C23 N6 Co1 124.3(4) . . ?
C33 N4 C29 119.4(5) . . ?
C33 N4 Co1 126.3(4) . . ?
C29 N4 Co1 114.2(4) . . ?
C6 N5 C7 115.2(4) . . ?
C6 N5 Co1 114.5(3) . . ?
C7 N5 Co1 122.2(3) . . ?
C7 N7 C11 117.6(6) . . ?
C7 N7 Zn1 124.4(4) . . ?
C11 N7 Zn1 117.4(5) . . ?
C18 N9 C22 117.7(5) . . ?
C18 N9 Zn1 125.6(4) . . ?
C22 N9 Zn1 115.0(4) . . ?
C27 N8 C23 116.9(6) . . ?
N1 C1 C2 121.3(5) . . ?
N1 C1 H1 119.4 . . ?
C2 C1 H1 119.3 . . ?
C1 C2 C3 119.9(6) . . ?
C1 C2 H2 120.1 . . ?
C3 C2 H2 120.1 . . ?
C4 C3 C2 118.3(5) . . ?
C4 C3 H3 120.9 . . ?
C2 C3 H3 120.8 . . ?
C3 C4 C5 119.8(5) . . ?
C3 C4 H4 120.1 . . ?
C5 C4 H4 120.1 . . ?
N1 C5 C4 121.7(5) . . ?
N1 C5 C6 115.7(4) . . ?
C4 C5 C6 122.5(5) . . ?
O3 C6 N5 126.4(5) . . ?
O3 C6 C5 120.6(5) . . ?
N5 C6 C5 112.9(4) . . ?
N7 C7 N5 119.6(5) . . ?
N7 C7 C8 119.9(5) . . ?
N5 C7 C8 120.4(5) . . ?
C9 C8 C7 121.3(7) . . ?
C9 C8 H8 119.3 . . ?
C7 C8 H8 119.3 . . ?
C8 C9 C10 118.2(7) . . ?
C8 C9 H9 120.9 . . ?
C10 C9 H9 120.9 . . ?
C11 C10 C9 118.2(6) . . ?
C11 C10 H10 120.9 . . ?
C9 C10 H10 120.9 . . ?
C10 C11 N7 124.6(7) . . ?
C10 C11 H11 117.7 . . ?
N7 C11 H11 117.7 . . ?
N2 C12 C13 121.2(6) . . ?
N2 C12 H12 119.4 . . ?
C13 C12 H12 119.4 . . ?
C12 C13 C14 120.0(6) . . ?
C12 C13 H13 120.0 . . ?
C14 C13 H13 120.0 . . ?
C13 C14 C15 118.5(6) . . ?
C13 C14 H14 120.7 . . ?
C15 C14 H14 120.8 . . ?
C16 C15 C14 119.4(6) . . ?
C16 C15 H15 120.3 . . ?
C14 C15 H15 120.3 . . ?
N2 C16 C15 121.8(5) . . ?
N2 C16 C17 114.9(5) . . ?
C15 C16 C17 123.2(5) . . ?
O2 C17 N3 126.5(5) . . ?
O2 C17 C16 121.7(5) . . ?
N3 C17 C16 111.8(5) . . ?
N9 C18 C19 122.0(5) . . ?
N9 C18 N3 116.9(5) . . ?
C19 C18 N3 121.1(5) . . ?
C20 C19 C18 119.2(6) . . ?
C20 C19 H19 120.4 . . ?
C18 C19 H19 120.4 . . ?
C21 C20 C19 119.1(6) . . ?
C21 C20 H20 120.5 . . ?
C19 C20 H20 120.4 . . ?
C20 C21 C22 118.9(6) . . ?
C20 C21 H21 120.5 . . ?
C22 C21 H21 120.6 . . ?
N9 C22 C21 123.0(7) . . ?
N9 C22 H22 118.5 . . ?
C21 C22 H22 118.5 . . ?
N8 C23 C24 124.4(6) . . ?
N8 C23 N6 115.4(5) . . ?
C24 C23 N6 120.1(5) . . ?
C23 C24 C25 117.4(6) . . ?
C23 C24 H24 121.3 . . ?
C25 C24 H24 121.3 . . ?
C24 C25 C26 118.5(7) . . ?
C24 C25 H25 120.7 . . ?
C26 C25 H25 120.8 . . ?
C27 C26 C25 119.6(8) . . ?
C27 C26 H26 120.2 . . ?
C25 C26 H26 120.2 . . ?
N8 C27 C26 123.1(8) . . ?
N8 C27 H27 118.5 . . ?
C26 C27 H27 118.5 . . ?
O1 C28 N6 127.5(6) . . ?
O1 C28 C29 121.0(5) . . ?
N6 C28 C29 111.5(5) . . ?
N4 C29 C30 121.4(6) . . ?
N4 C29 C28 115.4(5) . . ?
C30 C29 C28 123.2(6) . . ?
C29 C30 C31 119.5(7) . . ?
C29 C30 H30 120.2 . . ?
C31 C30 H30 120.3 . . ?
C32 C31 C30 119.1(6) . . ?
C32 C31 H31 120.4 . . ?
C30 C31 H31 120.5 . . ?
C31 C32 C33 118.7(6) . . ?
C31 C32 H32 120.6 . . ?
C33 C32 H32 120.6 . . ?
N4 C33 C32 121.7(6) . . ?
N4 C33 H33 119.1 . . ?
C32 C33 H33 119.1 . . ?
C2S C1S H1S1 109.8 . . ?
C2S C1S H1S2 109.9 . . ?
H1S1 C1S H1S2 109.4 . . ?
C2S C1S H1S3 110.0 . . ?
H1S1 C1S H1S3 109.4 . . ?
H1S2 C1S H1S3 109.4 . . ?
N1S C2S C1S 167(5) . . ?

loop_
_geom_bond_atom_site_label_1
_geom_bond_atom_site_label_2
_geom_bond_distance
_geom_bond_site_symmetry_2
_geom_bond_publ_flag
Zn1 N7 2.024(5) . ?
Zn1 N9 2.048(5) . ?
Zn1 Cl1 2.2311(19) . ?
Zn1 Cl2 2.2525(19) . ?
Co1 N3 1.931(4) . ?
Co1 N2 1.935(5) . ?
Co1 N6 1.946(4) . ?
Co1 N4 1.949(4) . ?
Co1 N1 1.963(4) . ?
Co1 N5 1.989(4) . ?
O1 C28 1.224(7) . ?
O2 C17 1.229(7) . ?
O3 C6 1.221(7) . ?
N1 C1 1.340(7) . ?
N1 C5 1.340(7) . ?
N2 C12 1.339(7) . ?
N2 C16 1.339(7) . ?
N3 C17 1.344(7) . ?
N3 C18 1.411(7) . ?
N6 C28 1.342(7) . ?
N6 C23 1.429(7) . ?
N4 C33 1.328(7) . ?
N4 C29 1.344(7) . ?
N5 C6 1.354(7) . ?
N5 C7 1.402(7) . ?
N7 C7 1.351(8) . ?
N7 C11 1.355(8) . ?
N9 C18 1.340(7) . ?
N9 C22 1.345(8) . ?
N8 C27 1.331(9) . ?
N8 C23 1.334(8) . ?
C1 C2 1.376(8) . ?
C1 H1 0.9300 . ?
C2 C3 1.386(9) . ?
C2 H2 0.9300 . ?
C3 C4 1.361(9) . ?
C3 H3 0.9300 . ?
C4 C5 1.383(8) . ?
C4 H4 0.9300 . ?
C5 C6 1.492(7) . ?
C7 C8 1.397(9) . ?
C8 C9 1.351(9) . ?
C8 H8 0.9300 . ?
C9 C10 1.407(12) . ?
C9 H9 0.9300 . ?
C10 C11 1.337(12) . ?
C10 H10 0.9300 . ?
C11 H11 0.9300 . ?
C12 C13 1.364(9) . ?
C12 H12 0.9300 . ?
C13 C14 1.370(10) . ?
C13 H13 0.9300 . ?
C14 C15 1.369(10) . ?
C14 H14 0.9300 . ?
C15 C16 1.365(8) . ?
C15 H15 0.9300 . ?
C16 C17 1.492(8) . ?
C18 C19 1.380(8) . ?
C19 C20 1.378(9) . ?
C19 H19 0.9300 . ?
C20 C21 1.364(10) . ?
C20 H20 0.9300 . ?
C21 C22 1.371(10) . ?
C21 H21 0.9300 . ?
C22 H22 0.9300 . ?
C23 C24 1.369(8) . ?
C24 C25 1.380(10) . ?
C24 H24 0.9300 . ?
C25 C26 1.386(13) . ?
C25 H25 0.9300 . ?
C26 C27 1.348(12) . ?
C26 H26 0.9300 . ?
C27 H27 0.9300 . ?
C28 C29 1.487(8) . ?
C29 C30 1.360(9) . ?
C30 C31 1.365(11) . ?
C30 H30 0.9300 . ?
C31 C32 1.383(11) . ?
C31 H31 0.9300 . ?
C32 C33 1.369(9) . ?
C32 H32 0.9300 . ?
C33 H33 0.9300 . ?
C1S C2S 1.42(5) . ?
C1S H1S1 0.9606 . ?
C1S H1S2 0.9605 . ?
C1S H1S3 0.9605 . ?
C2S N1S 1.06(5) . ?

loop_
_geom_torsion_atom_site_label_1
_geom_torsion_atom_site_label_2
_geom_torsion_atom_site_label_3
_geom_torsion_atom_site_label_4
_geom_torsion
_geom_torsion_site_symmetry_1
_geom_torsion_site_symmetry_2
_geom_torsion_site_symmetry_3
_geom_torsion_site_symmetry_4
_geom_torsion_publ_flag
N2 Co1 N1 C1 -91.6(5) . . . . ?
N6 Co1 N1 C1 2.0(5) . . . . ?
N4 Co1 N1 C1 83.6(5) . . . . ?
N5 Co1 N1 C1 -178.4(5) . . . . ?
N2 Co1 N1 C5 92.0(4) . . . . ?
N6 Co1 N1 C5 -174.4(4) . . . . ?
N4 Co1 N1 C5 -92.8(4) . . . . ?
N5 Co1 N1 C5 5.1(4) . . . . ?
N3 Co1 N2 C12 175.8(5) . . . . ?
N6 Co1 N2 C12 -95.0(5) . . . . ?
N1 Co1 N2 C12 0.1(5) . . . . ?
N5 Co1 N2 C12 82.1(5) . . . . ?
N3 Co1 N2 C16 -5.1(4) . . . . ?
N6 Co1 N2 C16 84.1(4) . . . . ?
N1 Co1 N2 C16 179.2(4) . . . . ?
N5 Co1 N2 C16 -98.8(4) . . . . ?
N2 Co1 N3 C17 7.4(4) . . . . ?
N6 Co1 N3 C17 -85.6(4) . . . . ?
N4 Co1 N3 C17 -167.5(4) . . . . ?
N5 Co1 N3 C17 94.9(4) . . . . ?
N2 Co1 N3 C18 167.3(4) . . . . ?
N6 Co1 N3 C18 74.3(4) . . . . ?
N4 Co1 N3 C18 -7.6(4) . . . . ?
N5 Co1 N3 C18 -105.2(4) . . . . ?
N3 Co1 N6 C28 -88.8(4) . . . . ?
N2 Co1 N6 C28 -171.6(4) . . . . ?
N4 Co1 N6 C28 5.0(4) . . . . ?
N1 Co1 N6 C28 90.2(4) . . . . ?
N3 Co1 N6 C23 75.5(4) . . . . ?
N2 Co1 N6 C23 -7.3(4) . . . . ?
N4 Co1 N6 C23 169.3(4) . . . . ?
N1 Co1 N6 C23 -105.5(4) . . . . ?
N3 Co1 N4 C33 -91.8(5) . . . . ?
N6 Co1 N4 C33 179.1(5) . . . . ?
N1 Co1 N4 C33 83.8(5) . . . . ?
N5 Co1 N4 C33 2.1(5) . . . . ?
N3 Co1 N4 C29 84.7(4) . . . . ?
N6 Co1 N4 C29 -4.4(4) . . . . ?
N1 Co1 N4 C29 -99.7(4) . . . . ?
N5 Co1 N4 C29 178.6(4) . . . . ?
N3 Co1 N5 C6 176.6(4) . . . . ?
N2 Co1 N5 C6 -100.7(4) . . . . ?
N4 Co1 N5 C6 82.4(4) . . . . ?
N1 Co1 N5 C6 -2.4(4) . . . . ?
N3 Co1 N5 C7 -36.2(4) . . . . ?
N2 Co1 N5 C7 46.4(4) . . . . ?
N4 Co1 N5 C7 -130.4(4) . . . . ?
N1 Co1 N5 C7 144.7(4) . . . . ?
N9 Zn1 N7 C7 -77.0(5) . . . . ?
Cl1 Zn1 N7 C7 54.3(5) . . . . ?
Cl2 Zn1 N7 C7 171.5(4) . . . . ?
N9 Zn1 N7 C11 111.2(5) . . . . ?
Cl1 Zn1 N7 C11 -117.4(5) . . . . ?
Cl2 Zn1 N7 C11 -0.3(5) . . . . ?
N7 Zn1 N9 C18 0.9(5) . . . . ?
Cl1 Zn1 N9 C18 -127.7(4) . . . . ?
Cl2 Zn1 N9 C18 113.6(5) . . . . ?
N7 Zn1 N9 C22 -164.4(5) . . . . ?
Cl1 Zn1 N9 C22 67.0(5) . . . . ?
Cl2 Zn1 N9 C22 -51.7(5) . . . . ?
C5 N1 C1 C2 -0.4(9) . . . . ?
Co1 N1 C1 C2 -176.7(5) . . . . ?
N1 C1 C2 C3 0.0(10) . . . . ?
C1 C2 C3 C4 0.5(10) . . . . ?
C2 C3 C4 C5 -0.6(10) . . . . ?
C1 N1 C5 C4 0.2(8) . . . . ?
Co1 N1 C5 C4 177.0(4) . . . . ?
C1 N1 C5 C6 176.5(5) . . . . ?
Co1 N1 C5 C6 -6.8(6) . . . . ?
C3 C4 C5 N1 0.2(9) . . . . ?
C3 C4 C5 C6 -175.7(6) . . . . ?
C7 N5 C6 O3 26.7(8) . . . . ?
Co1 N5 C6 O3 176.3(4) . . . . ?
C7 N5 C6 C5 -149.9(5) . . . . ?
Co1 N5 C6 C5 -0.4(6) . . . . ?
N1 C5 C6 O3 -172.1(5) . . . . ?
C4 C5 C6 O3 4.1(8) . . . . ?
N1 C5 C6 N5 4.8(7) . . . . ?
C4 C5 C6 N5 -179.0(5) . . . . ?
C11 N7 C7 N5 -173.0(6) . . . . ?
Zn1 N7 C7 N5 15.2(7) . . . . ?
C11 N7 C7 C8 3.7(9) . . . . ?
Zn1 N7 C7 C8 -168.1(4) . . . . ?
C6 N5 C7 N7 -134.7(5) . . . . ?
Co1 N5 C7 N7 78.4(6) . . . . ?
C6 N5 C7 C8 48.6(7) . . . . ?
Co1 N5 C7 C8 -98.3(6) . . . . ?
N7 C7 C8 C9 -1.7(10) . . . . ?
N5 C7 C8 C9 174.9(6) . . . . ?
C7 C8 C9 C10 -1.8(11) . . . . ?
C8 C9 C10 C11 3.2(12) . . . . ?
C9 C10 C11 N7 -1.3(13) . . . . ?
C7 N7 C11 C10 -2.2(11) . . . . ?
Zn1 N7 C11 C10 170.1(7) . . . . ?
C16 N2 C12 C13 1.1(9) . . . . ?
Co1 N2 C12 C13 -179.8(5) . . . . ?
N2 C12 C13 C14 -2.3(11) . . . . ?
C12 C13 C14 C15 1.8(11) . . . . ?
C13 C14 C15 C16 -0.3(11) . . . . ?
C12 N2 C16 C15 0.5(8) . . . . ?
Co1 N2 C16 C15 -178.7(5) . . . . ?
C12 N2 C16 C17 -178.6(5) . . . . ?
Co1 N2 C16 C17 2.2(6) . . . . ?
C14 C15 C16 N2 -0.9(10) . . . . ?
C14 C15 C16 C17 178.1(6) . . . . ?
C18 N3 C17 O2 12.6(8) . . . . ?
Co1 N3 C17 O2 173.5(5) . . . . ?
C18 N3 C17 C16 -168.8(5) . . . . ?
Co1 N3 C17 C16 -7.9(6) . . . . ?
N2 C16 C17 O2 -177.7(5) . . . . ?
C15 C16 C17 O2 3.3(9) . . . . ?
N2 C16 C17 N3 3.6(7) . . . . ?
C15 C16 C17 N3 -175.4(6) . . . . ?
C22 N9 C18 C19 2.2(9) . . . . ?
Zn1 N9 C18 C19 -162.7(4) . . . . ?
C22 N9 C18 N3 -175.6(6) . . . . ?
Zn1 N9 C18 N3 19.5(7) . . . . ?
C17 N3 C18 N9 -121.8(6) . . . . ?
Co1 N3 C18 N9 78.7(6) . . . . ?
C17 N3 C18 C19 60.3(7) . . . . ?
Co1 N3 C18 C19 -99.1(6) . . . . ?
N9 C18 C19 C20 -1.9(9) . . . . ?
N3 C18 C19 C20 175.9(5) . . . . ?
C18 C19 C20 C21 -0.9(10) . . . . ?
C19 C20 C21 C22 3.2(11) . . . . ?
C18 N9 C22 C21 0.3(11) . . . . ?
Zn1 N9 C22 C21 166.7(7) . . . . ?
C20 C21 C22 N9 -3.0(13) . . . . ?
C27 N8 C23 C24 0.2(10) . . . . ?
C27 N8 C23 N6 178.4(6) . . . . ?
C28 N6 C23 N8 67.6(7) . . . . ?
Co1 N6 C23 N8 -96.6(6) . . . . ?
C28 N6 C23 C24 -114.2(6) . . . . ?
Co1 N6 C23 C24 81.6(6) . . . . ?
N8 C23 C24 C25 1.8(11) . . . . ?
N6 C23 C24 C25 -176.3(7) . . . . ?
C23 C24 C25 C26 -2.6(12) . . . . ?
C24 C25 C26 C27 1.5(14) . . . . ?
C23 N8 C27 C26 -1.4(12) . . . . ?
C25 C26 C27 N8 0.6(14) . . . . ?
C23 N6 C28 O1 10.2(8) . . . . ?
Co1 N6 C28 O1 175.6(5) . . . . ?
C23 N6 C28 C29 -169.9(5) . . . . ?
Co1 N6 C28 C29 -4.5(6) . . . . ?
C33 N4 C29 C30 -1.0(8) . . . . ?
Co1 N4 C29 C30 -177.8(5) . . . . ?
C33 N4 C29 C28 180.0(5) . . . . ?
Co1 N4 C29 C28 3.2(6) . . . . ?
O1 C28 C29 N4 -179.3(5) . . . . ?
N6 C28 C29 N4 0.8(7) . . . . ?
O1 C28 C29 C30 1.7(9) . . . . ?
N6 C28 C29 C30 -178.2(6) . . . . ?
N4 C29 C30 C31 4.0(10) . . . . ?
C28 C29 C30 C31 -177.0(6) . . . . ?
C29 C30 C31 C32 -4.1(11) . . . . ?
C30 C31 C32 C33 1.3(11) . . . . ?
C29 N4 C33 C32 -1.9(8) . . . . ?
Co1 N4 C33 C32 174.4(5) . . . . ?
C31 C32 C33 N4 1.7(10) . . . . ?
